data_7112005
loop_
_publ_author_name
'Mariyatra B. Mahimaidoss'
'Sergey A. Krasnikov'
'Lukas Reck'
'Camelia I. Onet'
'John M. Breen'
'Nianyong Zhu'
'Bartosz Marzec'
'Igor V. Shvets'
'Wolfgang Schmitt'

_publ_section_title
;
 Homologous size-extension of hybrid vanadate capsules - solid state
 structures, solution stability and surface deposition
;
_journal_name_full Chem.Commun.
_journal_page_first 2265
_journal_paper_doi 10.1039/c3cc48541b
_journal_volume 50
_journal_year 2014
_chemical_formula_moiety 'C64 H118 N6 Na6 O82 P8 V10'
_chemical_formula_sum 'C64 H118 N6 Na6 O82 P8 V10'
_chemical_formula_weight 3178.74
_chemical_name_systematic
;

 ?

;
_space_group_crystal_system tetragonal
_space_group_IT_number 128
_space_group_name_Hall '-P 4 2n'
_space_group_name_H-M_alt 'P 4/m n c'
_symmetry_space_group_name_Hall '-P 4 2n'
_symmetry_space_group_name_H-M 'P 4/m n c'
_atom_sites_solution_hydrogens geom
_audit_creation_method SHELXL-2013
_cell_angle_alpha 90
_cell_angle_beta 90
_cell_angle_gamma 90
_cell_formula_units_Z 2
_cell_length_a 12.144(3)
_cell_length_b 12.144(3)
_cell_length_c 49.317(18)
_cell_measurement_reflns_used 476
_cell_measurement_temperature 150(2)
_cell_measurement_theta_max 18.6595
_cell_measurement_theta_min 2.4779
_cell_volume 7273(4)
_computing_cell_refinement SAINT
_computing_data_collection 'Bruker APRX I software'
_computing_data_reduction SAINT
_computing_structure_refinement 'SHELXL-2013 (Sheldrick, 2013)'
_computing_structure_solution 'SHELXS - 97'
_diffrn_ambient_temperature 150(2)
_diffrn_measured_fraction_theta_full 0.718
_diffrn_measured_fraction_theta_max 1.000
_diffrn_measurement_device_type 'Bruker APEX I CCD'
_diffrn_measurement_method 'omega or phi scan'
_diffrn_radiation_type MoK\a
_diffrn_radiation_wavelength 0.71073
_diffrn_reflns_av_R_equivalents 0.2219
_diffrn_reflns_av_unetI/netI 0.2131
_diffrn_reflns_Laue_measured_fraction_full 0.718
_diffrn_reflns_Laue_measured_fraction_max 1.000
_diffrn_reflns_limit_h_max 12
_diffrn_reflns_limit_h_min -9
_diffrn_reflns_limit_k_max 13
_diffrn_reflns_limit_k_min -7
_diffrn_reflns_limit_l_max 53
_diffrn_reflns_limit_l_min -43
_diffrn_reflns_number 9094
_diffrn_reflns_point_group_measured_fraction_full 0.718
_diffrn_reflns_point_group_measured_fraction_max 1.000
_diffrn_reflns_theta_full 25.242
_diffrn_reflns_theta_max 22.456
_diffrn_reflns_theta_min 0.826
_diffrn_source 'sealed X-ray tube'
_exptl_absorpt_coefficient_mu 0.813
_exptl_absorpt_correction_T_max 1.000000
_exptl_absorpt_correction_T_min 0.467147
_exptl_absorpt_correction_type multi-scan
_exptl_absorpt_process_details SADABS
_exptl_crystal_colour green
_exptl_crystal_density_diffrn 1.452
_exptl_crystal_description Prism
_exptl_crystal_F_000 3232
_exptl_crystal_size_max 0.25
_exptl_crystal_size_mid 0.10
_exptl_crystal_size_min 0.10
_refine_diff_density_max 1.597
_refine_diff_density_min -1.177
_refine_diff_density_rms 0.433
_refine_ls_extinction_method none
_refine_ls_goodness_of_fit_ref 0.997
_refine_ls_hydrogen_treatment constr
_refine_ls_matrix_type full
_refine_ls_number_parameters 197
_refine_ls_number_reflns 2415
_refine_ls_number_restraints 15
_refine_ls_restrained_S_all 0.994
_refine_ls_R_factor_all 0.2415
_refine_ls_R_factor_gt 0.1287
_refine_ls_shift/su_max 0.001
_refine_ls_shift/su_mean 0.000
_refine_ls_structure_factor_coef Fsqd
_refine_ls_weighting_details 'w=1/[\s^2^(Fo^2^)+(0.2000P)^2^] where P=(Fo^2^+2Fc^2^)/3'
_refine_ls_weighting_scheme calc
_refine_ls_wR_factor_gt 0.3085
_refine_ls_wR_factor_ref 0.3677
_reflns_Friedel_coverage 0.000
_reflns_number_gt 1019
_reflns_number_total 2415
_reflns_threshold_expression 'I > 2\s(I)'
_cod_data_source_file c3cc48541b.txt
_cod_data_source_block V10O18L"4
_cod_database_code 7112005
_shelx_space_group_comment
;

The symmetry employed for this shelxl refinement is uniquely defined

by the following loop, which should always be used as a source of

symmetry information in preference to the above space-group names.

They are only intended as comments.

;
_shelxl_version_number 2013-4

loop_
_space_group_symop_operation_xyz
'x, y, z'
'x+1/2, -y+1/2, -z+1/2'
'-x, -y, z'
'-x+1/2, y+1/2, -z+1/2'
'y+1/2, x+1/2, -z+1/2'
'y, -x, z'
'-y, x, z'
'-y+1/2, -x+1/2, -z+1/2'
'-x, -y, -z'
'-x-1/2, y-1/2, z-1/2'
'x, y, -z'
'x-1/2, -y-1/2, z-1/2'
'-y-1/2, -x-1/2, z-1/2'
'-y, x, -z'
'y, -x, -z'
'y-1/2, x-1/2, z-1/2'

loop_
_atom_site_label
_atom_site_type_symbol
_atom_site_fract_x
_atom_site_fract_y
_atom_site_fract_z
_atom_site_U_iso_or_equiv
_atom_site_adp_type
_atom_site_occupancy
_atom_site_site_symmetry_order
_atom_site_calc_flag
_atom_site_refinement_flags_posn
_atom_site_refinement_flags_adp
_atom_site_refinement_flags_occupancy
V1 V -0.5000 0.5000 0.72053(10) 0.0272(16) Uani 1 4 d S T P
V2 V -0.3969(3) 0.3117(3) 0.69338(5) 0.0342(10) Uani 1 1 d . . .
P3 P -0.5914(5) 0.1904(5) 0.65994(8) 0.0379(14) Uani 1 1 d . . .
O1 O -0.2872(10) 0.3298(10) 0.66469(18) 0.033(3) Uani 1 1 d . . .
O2 O -0.3591(10) 0.4601(9) 0.70829(18) 0.031(3) Uani 1 1 d . . .
O3 O -0.3471(11) 0.2280(10) 0.7153(2) 0.042(4) Uani 1 1 d . . .
O4 O -0.5000 0.5000 0.7518(4) 0.031(6) Uani 1 4 d S TU P
O5 O -0.4741(10) 0.2174(10) 0.6675(2) 0.038(4) Uani 1 1 d . . .
O6 O -0.6331(12) 0.0849(12) 0.6729(2) 0.056(4) Uani 1 1 d . . .
O7 O -0.5573(10) 0.2170(10) 0.7537(2) 0.038(3) Uani 1 1 d . . .
H7A H -0.5695 0.2540 0.7363 0.057 Uiso 0.6667 1 calc R U P
H7B H -0.5431 0.2722 0.7678 0.057 Uiso 0.6667 1 calc R U P
H7C H -0.6227 0.1741 0.7585 0.057 Uiso 0.6667 1 calc R U P
O8 O -0.5000 0.0000 0.7147(3) 0.041(5) Uani 1 2 d S T P
H8A H -0.4524 -0.0476 0.7034 0.049 Uiso 0.5 1 calc R U P
H8B H -0.5476 0.0476 0.7034 0.049 Uiso 0.5 1 calc R U P
O9 O -0.6609(16) 0.6122(14) 0.8004(3) 0.088(6) Uani 1 1 d . . .
H9A H -0.6500 0.6768 0.8121 0.132 Uiso 0.6667 1 calc R U P
H9B H -0.7241 0.5698 0.8070 0.132 Uiso 0.6667 1 calc R U P
H9C H -0.6747 0.6364 0.7818 0.132 Uiso 0.6667 1 calc R U P
O10 O -0.5000 0.5000 0.8479(16) 0.29(4) Uiso 1 4 d S . P
H10A H -0.5760 0.5032 0.8545 0.440 Uiso 0.1667 1 calc R U P
H10B H -0.4592 0.5643 0.8545 0.440 Uiso 0.1667 1 calc R U P
H10C H -0.4647 0.4326 0.8545 0.440 Uiso 0.1667 1 calc R U P
O11 O -0.7345(12) -0.0883(11) 0.6490(2) 0.056(4) Uani 1 1 d . . .
O12 O -0.954(2) 0.157(3) 0.5976(6) 0.238(18) Uani 1 1 d . . .
O13 O -0.774(9) -0.078(8) 0.5000 0.23(4) Uiso 0.5 2 d S . P
N1 N -0.5000 0.5000 0.6585(6) 0.048(9) Uani 1 4 d S TU P
N2 N -0.5000 0.5000 0.6377(11) 0.31(6) Uani 1 4 d S TU P
N3 N -0.5000 0.5000 0.6128(7) 0.118(19) Uani 1 4 d S TU P
C1 C -0.5893(14) 0.1705(15) 0.62393(18) 0.051(6) Uani 1 1 d G . .
C2 C -0.4888(12) 0.156(2) 0.6109(3) 0.21(3) Uani 1 1 d G . .
H2 H -0.4228 0.1519 0.6212 0.250 Uiso 1 1 calc R U .
C3 C -0.4850(13) 0.147(2) 0.5828(3) 0.22(3) Uani 1 1 d G . .
H3 H -0.4163 0.1373 0.5739 0.265 Uiso 1 1 calc R U .
C4 C -0.5816(16) 0.1531(19) 0.56776(18) 0.109(14) Uani 1 1 d G . .
C5 C -0.6820(13) 0.168(2) 0.5808(3) 0.128(14) Uani 1 1 d G . .
H5 H -0.7480 0.1717 0.5705 0.153 Uiso 1 1 calc R U .
C6 C -0.6859(12) 0.176(2) 0.6089(3) 0.145(17) Uani 1 1 d G . .
H6 H -0.7545 0.1863 0.6178 0.174 Uiso 1 1 calc R U .
C7 C -0.583(3) 0.147(3) 0.5376(4) 0.116(13) Uani 1 1 d . . .
C8 C -0.581(3) 0.146(3) 0.5148(4) 0.113(12) Uani 1 1 d . . .
Na1 Na -0.4027(6) 0.0973(6) 0.7500 0.037(3) Uani 1 2 d S T P
Na2 Na -0.5000 0.5000 0.8016(3) 0.074(6) Uani 1 4 d S T P

loop_
_atom_site_aniso_label
_atom_site_aniso_U_11
_atom_site_aniso_U_22
_atom_site_aniso_U_33
_atom_site_aniso_U_23
_atom_site_aniso_U_13
_atom_site_aniso_U_12
V1 0.035(3) 0.035(3) 0.011(3) 0.000 0.000 0.000
V2 0.045(2) 0.040(2) 0.0170(14) 0.0011(14) 0.0053(15) 0.0042(18)
P3 0.059(4) 0.041(3) 0.013(2) -0.003(2) 0.002(2) -0.008(3)
O1 0.047(9) 0.041(8) 0.012(5) -0.004(5) 0.003(5) 0.008(7)
O2 0.047(8) 0.032(8) 0.016(5) 0.007(5) -0.003(5) 0.004(6)
O3 0.057(10) 0.050(9) 0.019(6) 0.005(6) 0.002(6) 0.014(7)
O4 0.044(10) 0.044(10) 0.004(9) 0.000 0.000 0.000
O5 0.046(9) 0.042(9) 0.024(6) -0.014(5) 0.007(6) 0.000(7)
O6 0.077(11) 0.063(11) 0.028(6) -0.012(7) 0.002(7) -0.024(9)
O7 0.039(8) 0.033(9) 0.042(7) 0.004(6) 0.007(6) 0.001(6)
O8 0.076(15) 0.019(10) 0.027(8) 0.000 0.000 0.002(11)
O9 0.148(18) 0.070(13) 0.045(8) 0.003(8) 0.037(10) 0.000(12)
O11 0.078(11) 0.051(10) 0.039(7) 0.000(7) -0.009(7) 0.008(9)
O12 0.11(2) 0.38(5) 0.22(3) -0.12(3) -0.06(2) 0.06(3)
N1 0.053(14) 0.053(14) 0.037(12) 0.000 0.000 0.000
N2 0.44(9) 0.44(9) 0.039(12) 0.000 0.000 0.000
N3 0.16(3) 0.16(3) 0.040(12) 0.000 0.000 0.000
C1 0.073(17) 0.062(16) 0.017(9) -0.007(9) 0.015(11) 0.016(14)
C2 0.17(4) 0.43(8) 0.029(13) -0.03(3) 0.009(19) 0.14(5)
C3 0.11(3) 0.53(8) 0.019(13) -0.05(3) -0.011(16) 0.13(4)
C4 0.12(3) 0.17(3) 0.033(13) 0.005(16) 0.003(15) 0.09(3)
C5 0.11(3) 0.23(4) 0.049(15) -0.02(2) -0.025(17) 0.05(3)
C6 0.09(2) 0.33(6) 0.018(11) -0.04(2) 0.001(14) -0.01(3)
C7 0.20(4) 0.14(3) 0.010(11) -0.001(13) -0.016(15) 0.03(3)
C8 0.15(3) 0.15(3) 0.032(12) -0.001(16) -0.007(15) 0.05(3)
Na1 0.041(4) 0.041(4) 0.030(5) 0.009(4) -0.009(4) -0.010(6)
Na2 0.103(10) 0.103(10) 0.017(7) 0.000 0.000 0.000

loop_
_atom_type_symbol
_atom_type_description
_atom_type_scat_dispersion_real
_atom_type_scat_dispersion_imag
_atom_type_scat_source
V V 0.3005 0.5294 'International Tables Vol C Tables 4.2.6.8 and 6.1.1.4'
P P 0.1023 0.0942 'International Tables Vol C Tables 4.2.6.8 and 6.1.1.4'
O O 0.0106 0.0060 'International Tables Vol C Tables 4.2.6.8 and 6.1.1.4'
N N 0.0061 0.0033 'International Tables Vol C Tables 4.2.6.8 and 6.1.1.4'
C C 0.0033 0.0016 'International Tables Vol C Tables 4.2.6.8 and 6.1.1.4'
Na Na 0.0362 0.0249 'International Tables Vol C Tables 4.2.6.8 and 6.1.1.4'
H H 0.0000 0.0000 'International Tables Vol C Tables 4.2.6.8 and 6.1.1.4'

loop_
_geom_angle_atom_site_label_1
_geom_angle_atom_site_label_2
_geom_angle_atom_site_label_3
_geom_angle
_geom_angle_site_symmetry_1
_geom_angle_site_symmetry_3
O4 V1 O2 108.8(3) . .
O4 V1 O2 108.8(3) . 6_455
O2 V1 O2 84.07(19) . 6_455
O4 V1 O2 108.8(3) . 3_465
O2 V1 O2 142.5(6) . 3_465
O2 V1 O2 84.07(19) 6_455 3_465
O4 V1 O2 108.8(3) . 7_565
O2 V1 O2 84.07(19) . 7_565
O2 V1 O2 142.5(6) 6_455 7_565
O2 V1 O2 84.07(19) 3_465 7_565
O4 V1 V2 117.19(10) . .
O2 V1 V2 42.5(4) . .
O2 V1 V2 41.6(3) 6_455 .
O2 V1 V2 116.3(4) 3_465 .
O2 V1 V2 117.0(4) 7_565 .
O4 V1 V2 117.19(10) . 6_455
O2 V1 V2 117.0(4) . 6_455
O2 V1 V2 42.5(4) 6_455 6_455
O2 V1 V2 41.6(3) 3_465 6_455
O2 V1 V2 116.3(4) 7_565 6_455
V2 V1 V2 77.94(8) . 6_455
O4 V1 V2 117.19(10) . 7_565
O2 V1 V2 41.6(3) . 7_565
O2 V1 V2 116.3(4) 6_455 7_565
O2 V1 V2 117.0(4) 3_465 7_565
O2 V1 V2 42.5(4) 7_565 7_565
V2 V1 V2 77.94(8) . 7_565
V2 V1 V2 125.6(2) 6_455 7_565
O4 V1 V2 117.19(10) . 3_465
O2 V1 V2 116.3(4) . 3_465
O2 V1 V2 117.0(4) 6_455 3_465
O2 V1 V2 42.5(4) 3_465 3_465
O2 V1 V2 41.6(3) 7_565 3_465
V2 V1 V2 125.6(2) . 3_465
V2 V1 V2 77.94(8) 6_455 3_465
V2 V1 V2 77.94(8) 7_565 3_465
O3 V2 O5 104.4(6) . .
O3 V2 O1 107.6(6) . .
O5 V2 O1 85.5(5) . .
O3 V2 O2 105.4(5) . 6_455
O5 V2 O2 89.5(5) . 6_455
O1 V2 O2 146.8(5) . 6_455
O3 V2 O2 103.8(6) . .
O5 V2 O2 151.5(5) . .
O1 V2 O2 90.5(5) . .
O2 V2 O2 78.6(7) 6_455 .
O3 V2 V1 110.4(4) . .
O5 V2 V1 123.4(4) . .
O1 V2 V1 122.3(4) . .
O2 V2 V1 39.2(4) 6_455 .
O2 V2 V1 39.4(3) . .
O5 P3 O6 113.1(8) . .
O5 P3 O1 112.6(7) . 6_455
O6 P3 O1 111.9(8) . 6_455
O5 P3 C1 105.2(7) . .
O6 P3 C1 108.0(8) . .
O1 P3 C1 105.3(7) 6_455 .
P3 O1 V2 134.7(7) 7_565 .
V1 O2 V2 99.1(5) . 7_565
V1 O2 V2 98.1(5) . .
V2 O2 V2 136.3(5) 7_565 .
V2 O3 Na1 141.7(8) . .
V1 O4 Na2 180.0 . .
P3 O5 V2 138.0(7) . .
Na1 O7 H7A 109.5 . .
Na1 O7 H7B 109.5 . .
H7A O7 H7B 109.5 . .
Na1 O7 H7C 109.5 . .
H7A O7 H7C 109.5 . .
H7B O7 H7C 109.5 . .
Na1 O8 Na1 87.7(6) . 3_455
Na1 O8 H8A 114.0 . .
Na1 O8 H8A 114.0 3_455 .
Na1 O8 H8B 114.0 . .
Na1 O8 H8B 114.0 3_455 .
H8A O8 H8B 111.2 . .
Na2 O9 H9A 109.5 . .
Na2 O9 H9B 109.5 . .
H9A O9 H9B 109.5 . .
Na2 O9 H9C 109.5 . .
H9A O9 H9C 109.5 . .
H9B O9 H9C 109.5 . .
Na2 O10 H10A 130.6 . .
Na2 O10 H10B 130.6 . .
H10A O10 H10B 82.2 . .
Na2 O10 H10C 130.6 . .
H10A O10 H10C 82.2 . .
H10B O10 H10C 82.2 . .
N1 N2 N3 180.000(14) . .
C2 C1 C6 120.0 . .
C2 C1 P3 119.2(9) . .
C6 C1 P3 120.7(9) . .
C1 C2 C3 120.0 . .
C1 C2 H2 120.0 . .
C3 C2 H2 120.0 . .
C2 C3 C4 120.0 . .
C2 C3 H3 120.0 . .
C4 C3 H3 120.0 . .
C5 C4 C3 120.0 . .
C5 C4 C7 117.1(17) . .
C3 C4 C7 122.8(17) . .
C6 C5 C4 120.0 . .
C6 C5 H5 120.0 . .
C4 C5 H5 120.0 . .
C5 C6 C1 120.0 . .
C5 C6 H6 120.0 . .
C1 C6 H6 120.0 . .
C8 C7 C4 177(4) . .
C7 C8 C8 179(2) . 11_556
O7 Na1 O7 165.5(8) 5_456 .
O7 Na1 O8 88.2(4) 5_456 5_456
O7 Na1 O8 81.8(3) . 5_456
O7 Na1 O8 81.8(3) 5_456 .
O7 Na1 O8 88.2(4) . .
O8 Na1 O8 92.3(6) 5_456 .
O7 Na1 O3 107.0(4) 5_456 .
O7 Na1 O3 82.8(4) . .
O8 Na1 O3 164.6(3) 5_456 .
O8 Na1 O3 87.0(4) . .
O7 Na1 O3 82.8(4) 5_456 5_456
O7 Na1 O3 107.0(4) . 5_456
O8 Na1 O3 87.0(4) 5_456 5_456
O8 Na1 O3 164.6(3) . 5_456
O3 Na1 O3 97.7(7) . 5_456
O7 Na1 Na1 82.8(4) 5_456 3_455
O7 Na1 Na1 82.8(4) . 3_455
O8 Na1 Na1 46.2(3) 5_456 3_455
O8 Na1 Na1 46.2(3) . 3_455
O3 Na1 Na1 131.1(4) . 3_455
O3 Na1 Na1 131.1(4) 5_456 3_455
O10 Na2 O9 91.3(4) . 7_565
O10 Na2 O9 91.3(4) . 6_455
O9 Na2 O9 177.3(9) 7_565 6_455
O10 Na2 O9 91.3(4) . 3_465
O9 Na2 O9 89.97(2) 7_565 3_465
O9 Na2 O9 89.97(3) 6_455 3_465
O10 Na2 O9 91.3(4) . .
O9 Na2 O9 89.97(3) 7_565 .
O9 Na2 O9 89.97(2) 6_455 .
O9 Na2 O9 177.3(9) 3_465 .
O10 Na2 O4 180.0 . .
O9 Na2 O4 88.7(4) 7_565 .
O9 Na2 O4 88.7(4) 6_455 .
O9 Na2 O4 88.7(4) 3_465 .
O9 Na2 O4 88.7(4) . .

loop_
_geom_bond_atom_site_label_1
_geom_bond_atom_site_label_2
_geom_bond_distance
_geom_bond_site_symmetry_2
V1 O4 1.541(18) .
V1 O2 1.878(12) .
V1 O2 1.878(12) 6_455
V1 O2 1.878(12) 3_465
V1 O2 1.878(12) 7_565
V1 V2 2.931(4) .
V1 V2 2.931(4) 6_455
V1 V2 2.931(4) 7_565
V1 V2 2.931(4) 3_465
V2 O3 1.601(12) .
V2 O5 1.953(12) .
V2 O1 1.956(11) .
V2 O2 1.972(11) 6_455
V2 O2 2.000(12) .
P3 O5 1.509(13) .
P3 O6 1.520(14) .
P3 O1 1.533(13) 6_455
P3 C1 1.792(9) .
O1 P3 1.533(13) 7_565
O2 V2 1.972(11) 7_565
O3 Na1 2.430(13) .
O4 Na2 2.45(2) .
O7 Na1 2.381(12) .
O7 H7A 0.9800 .
O7 H7B 0.9800 .
O7 H7C 0.9800 .
O8 Na1 2.413(12) .
O8 Na1 2.413(12) 3_455
O8 H8A 0.9900 .
O8 H8B 0.9900 .
O9 Na2 2.383(18) .
O9 H9A 0.9800 .
O9 H9B 0.9800 .
O9 H9C 0.9800 .
O10 Na2 2.28(8) .
O10 H10A 1.3377 .
O10 H10B 1.3377 .
O10 H10C 1.3377 .
N1 N2 1.03(5) .
N2 N3 1.23(6) .
C1 C2 1.3900 .
C1 C6 1.3900 .
C2 C3 1.3900 .
C2 H2 0.9500 .
C3 C4 1.3900 .
C3 H3 0.9500 .
C4 C5 1.3900 .
C4 C7 1.49(2) .
C5 C6 1.3900 .
C5 H5 0.9500 .
C6 H6 0.9500 .
C7 C8 1.13(3) .
C8 C8 1.46(4) 11_556
Na1 O7 2.381(12) 5_456
Na1 O8 2.413(12) 5_456
Na1 O3 2.430(13) 5_456
Na1 Na1 3.34(2) 3_455
Na2 O9 2.383(18) 7_565
Na2 O9 2.383(18) 6_455
Na2 O9 2.383(18) 3_465
